data_2211383
loop_
_publ_author_name
'Knight, James'
'Amoroso, Angelo'
'Edwards, Peter'
'Ooi, Li-Ling'

_publ_section_title
;<i>catena</i>-Poly[[[diaquacadmium(II)]-\m-2,2'-bipyridine-6,6'-dicarboxylato]
 dihydrate]
;
_journal_coeditor_code FI2017
_journal_issue 12
_journal_name_full 'Acta Crystallographica Section E'
_journal_page_first m3306
_journal_page_last m3308
_journal_paper_doi 10.1107/S1600536806046423
_journal_volume 62
_journal_year 2006
_chemical_formula_iupac '[Cd (C12 H2 N2 O4) (H2 O1)2], 2H2 O'
_chemical_formula_moiety 'C12 H6 Cd N2 O6, 2H2 O'
_chemical_formula_sum 'C12 H10 Cd N2 O8'
_chemical_formula_weight 422.63
_chemical_name_systematic
;
catena-Poly[[[diaquacadmium(II)]-\m-2,2'-bipyridine-6,6'-dicarboxylato]
dihydrate]
;
_space_group_IT_number 61
_symmetry_cell_setting orthorhombic
_symmetry_space_group_name_Hall '-P 2bc 2ac'
_symmetry_space_group_name_H-M 'P c a b'
_audit_creation_method 'WinGX routine CIF_UPDATE'
_cell_angle_alpha 90
_cell_angle_beta 90
_cell_angle_gamma 90
_cell_formula_units_Z 8
_cell_length_a 8.665(5)
_cell_length_b 17.392(5)
_cell_length_c 18.812(5)
_cell_measurement_reflns_used 24536
_cell_measurement_temperature 150(2)
_cell_measurement_theta_max 27.48
_cell_measurement_theta_min 2.91
_cell_volume 2835(2)
_computing_cell_refinement 'SCALEPACK (Otwinowski & Minor, 1997)'
_computing_data_collection 'COLLECT (Nonius, 2000)'
_computing_data_reduction 'SCALEPACK and DENZO (Otwinowski & Minor, 1997)'
_computing_molecular_graphics 'ORTEP-3 for Windows (Farrugia, 1997)'
_computing_publication_material 'WinGX (Farrugia, 1999)'
_computing_structure_refinement 'SHELXL97 (Sheldrick, 1997)'
_computing_structure_solution 'DIRDIF99 (Beurskens <i>et al.</i>,  1999)'
_diffrn_ambient_temperature 150(2)
_diffrn_measured_fraction_theta_full 0.995
_diffrn_measured_fraction_theta_max 0.995
_diffrn_measurement_device_type 'Bruker--Nonius KappaCCD'
_diffrn_measurement_method '\f and \w'
_diffrn_radiation_type MoK\a
_diffrn_radiation_wavelength 0.71069
_diffrn_reflns_av_R_equivalents 0.0924
_diffrn_reflns_limit_h_max 11
_diffrn_reflns_limit_h_min -11
_diffrn_reflns_limit_k_max 22
_diffrn_reflns_limit_k_min -15
_diffrn_reflns_limit_l_max 24
_diffrn_reflns_limit_l_min -24
_diffrn_reflns_number 13837
_diffrn_reflns_theta_full 27.47
_diffrn_reflns_theta_max 27.47
_diffrn_reflns_theta_min 3.19
_diffrn_standards_number 0
_exptl_absorpt_coefficient_mu 1.588
_exptl_absorpt_correction_T_max 0.7215
_exptl_absorpt_correction_T_min 0.4924
_exptl_absorpt_correction_type multi-scan
_exptl_absorpt_process_details '(SORTAV; Blessing, 1995)'
_exptl_crystal_colour colourless
_exptl_crystal_density_diffrn 1.999
_exptl_crystal_density_method 'not measured'
_exptl_crystal_description block
_exptl_crystal_F_000 1664.0
_exptl_crystal_size_max 0.52
_exptl_crystal_size_mid 0.4
_exptl_crystal_size_min 0.22
_refine_diff_density_max 0.49
_refine_diff_density_min -0.53
_refine_ls_extinction_method none
_refine_ls_goodness_of_fit_ref 1.039
_refine_ls_hydrogen_treatment constr
_refine_ls_matrix_type full
_refine_ls_number_parameters 208
_refine_ls_number_reflns 3234
_refine_ls_number_restraints 0
_refine_ls_restrained_S_all 1.039
_refine_ls_R_factor_all 0.081
_refine_ls_R_factor_gt 0.050
_refine_ls_shift/su_max 0.001
_refine_ls_shift/su_mean 0.000
_refine_ls_structure_factor_coef Fsqd
_refine_ls_weighting_details 'calc w=1/[\s^2^(Fo^2^)+(0.0704P)^2^+1.3489P] where P=(Fo^2^+2Fc^2^)/3'
_refine_ls_weighting_scheme calc
_refine_ls_wR_factor_gt 0.1183
_refine_ls_wR_factor_ref 0.1313
_reflns_number_gt 2349
_reflns_number_total 3234
_reflns_threshold_expression I>2\s(I)
_cod_data_source_file fi2017.cif
_cod_data_source_block I
_cod_database_code 2211383
_cod_database_fobs_code 2211383

loop_
_symmetry_equiv_pos_as_xyz
'x, y, z'
'-x, -y+1/2, z+1/2'
'x+1/2, -y, -z+1/2'
'-x+1/2, y+1/2, -z'
'-x, -y, -z'
'x, y-1/2, -z-1/2'
'-x-1/2, y, z-1/2'
'x-1/2, -y-1/2, z'

loop_
_atom_site_type_symbol
_atom_site_label
_atom_site_fract_x
_atom_site_fract_y
_atom_site_fract_z
_atom_site_U_iso_or_equiv
_atom_site_adp_type
_atom_site_calc_flag
_atom_site_refinement_flags
_atom_site_occupancy
C C1 0.8416(5) -0.0338(3) 0.0556(3) 0.0178(11) Uani d . 1
C C2 0.8675(6) -0.0807(3) -0.0025(3) 0.0199(11) Uani d . 1
H H2 0.9326 -0.1244 0.0017 0.024 Uiso calc R 1
C C3 0.7986(6) -0.0636(3) -0.0662(3) 0.0224(12) Uani d . 1
H H3 0.8159 -0.0951 -0.1067 0.027 Uiso calc R 1
C C4 0.7035(5) 0.0003(3) -0.0706(3) 0.0200(11) Uani d . 1
H H4 0.6551 0.0135 -0.1143 0.024 Uiso calc R 1
C C5 0.6802(5) 0.0447(3) -0.0106(3) 0.0179(11) Uani d . 1
C C6 0.5794(5) 0.1142(3) -0.0097(3) 0.0168(11) Uani d . 1
C C7 0.5030(6) 0.1419(3) -0.0701(3) 0.0221(11) Uani d . 1
H H5 0.5132 0.1164 -0.1145 0.027 Uiso calc R 1
C C8 0.4132(6) 0.2067(3) -0.0641(3) 0.0251(12) Uani d . 1
H H8 0.3603 0.2264 -0.1043 0.030 Uiso calc R 1
C C9 0.4004(6) 0.2431(3) 0.0014(3) 0.0201(11) Uani d . 1
H H7 0.3364 0.2870 0.0068 0.024 Uiso calc R 1
C C10 0.4827(5) 0.2142(3) 0.0590(3) 0.0174(11) Uani d . 1
C C11 0.9164(5) -0.0482(3) 0.1272(3) 0.0181(11) Uani d . 1
C C12 0.4806(6) 0.2505(3) 0.1310(3) 0.0174(11) Uani d . 1
N N1 0.7503(5) 0.0284(2) 0.0518(2) 0.0166(9) Uani d . 1
N N2 0.5693(5) 0.1500(2) 0.0531(2) 0.0177(9) Uani d . 1
O O1 0.8860(4) -0.0007(2) 0.17608(17) 0.0217(8) Uani d . 1
O O2 1.0017(4) -0.10573(19) 0.1324(2) 0.0240(8) Uani d . 1
O O3 0.5496(4) 0.2156(2) 0.18009(18) 0.0259(8) Uani d . 1
O O4 0.9154(4) 0.1849(2) 0.13790(19) 0.0245(8) Uani d . 1
O O5 0.5412(4) 0.01180(19) 0.19987(17) 0.0212(8) Uani d . 1
O O6 0.7508(4) 0.1238(2) 0.27733(19) 0.0225(8) Uani d . 1
O O7 0.8528(5) -0.1242(2) -0.2466(2) 0.0403(11) Uani d . 1
H H7A 0.9337 -0.1427 -0.2277 0.048 Uiso d . 1
H H7B 0.8762 -0.0776 -0.2593 0.048 Uiso d . 1
O O8 0.3706(4) 0.2275(2) 0.29834(19) 0.0292(9) Uani d . 1
H H8A 0.3340 0.2731 0.3089 0.035 Uiso d . 1
H H8B 0.2974 0.2057 0.2748 0.035 Uiso d . 1
Cd Cd1 0.70612(4) 0.103047(19) 0.156370(18) 0.01591(15) Uani d . 1

loop_
_atom_site_aniso_label
_atom_site_aniso_U_11
_atom_site_aniso_U_22
_atom_site_aniso_U_33
_atom_site_aniso_U_12
_atom_site_aniso_U_13
_atom_site_aniso_U_23
C1 0.013(2) 0.013(3) 0.028(3) 0.003(2) 0.002(2) 0.003(2)
C2 0.021(3) 0.008(2) 0.031(3) 0.000(2) 0.003(2) -0.003(2)
C3 0.032(3) 0.014(3) 0.022(3) 0.000(2) 0.001(2) -0.004(2)
C4 0.022(3) 0.018(3) 0.020(3) -0.005(2) -0.002(2) -0.001(2)
C5 0.017(2) 0.012(3) 0.025(3) -0.004(2) 0.000(2) 0.000(2)
C6 0.016(2) 0.014(3) 0.021(3) -0.0046(19) 0.002(2) 0.004(2)
C7 0.030(3) 0.017(3) 0.020(3) 0.001(2) -0.002(2) -0.001(2)
C8 0.025(3) 0.027(3) 0.024(3) 0.006(2) -0.005(2) 0.008(2)
C9 0.019(2) 0.016(3) 0.025(3) 0.001(2) -0.001(2) 0.005(2)
C10 0.017(2) 0.008(2) 0.026(3) -0.002(2) 0.002(2) 0.000(2)
C11 0.013(2) 0.014(3) 0.028(3) -0.004(2) 0.000(2) 0.003(2)
C12 0.019(2) 0.009(2) 0.024(3) -0.001(2) 0.002(2) -0.001(2)
N1 0.017(2) 0.013(2) 0.020(2) -0.0026(18) -0.0001(16) -0.0021(18)
N2 0.021(2) 0.009(2) 0.023(2) -0.0003(18) 0.0023(17) 0.0006(17)
O1 0.0254(19) 0.0185(19) 0.0211(17) 0.0056(17) -0.0025(15) 0.0029(15)
O2 0.026(2) 0.016(2) 0.030(2) 0.0057(16) -0.0009(16) -0.0006(16)
O3 0.035(2) 0.019(2) 0.0242(19) 0.0089(17) -0.0019(16) -0.0007(16)
O4 0.0254(19) 0.0131(19) 0.035(2) -0.0065(16) 0.0008(16) -0.0008(16)
O5 0.0236(18) 0.0172(18) 0.0228(18) -0.0057(15) -0.0001(15) 0.0017(15)
O6 0.0289(19) 0.0156(18) 0.023(2) 0.0027(16) -0.0033(15) -0.0012(16)
O7 0.040(2) 0.019(2) 0.061(3) -0.002(2) -0.016(2) 0.017(2)
O8 0.035(2) 0.018(2) 0.035(2) 0.0018(18) 0.0004(18) -0.0021(17)
Cd1 0.0193(2) 0.0107(2) 0.0177(2) -0.00014(14) -0.00005(14) -0.00005(14)

loop_
_atom_type_symbol
_atom_type_description
_atom_type_scat_dispersion_real
_atom_type_scat_dispersion_imag
_atom_type_scat_source
C C 0.0033 0.0016 'International Tables Vol C Tables 4.2.6.8 and 6.1.1.4'
H H 0 0 'International Tables Vol C Tables 4.2.6.8 and 6.1.1.4'
N N 0.0061 0.0033 'International Tables Vol C Tables 4.2.6.8 and 6.1.1.4'
O O 0.0106 0.006 'International Tables Vol C Tables 4.2.6.8 and 6.1.1.4'
Cd Cd -0.8075 1.2024 'International Tables Vol C Tables 4.2.6.8 and 6.1.1.4'

loop_
_geom_angle_atom_site_label_1
_geom_angle_atom_site_label_2
_geom_angle_atom_site_label_3
_geom_angle_site_symmetry_1
_geom_angle_site_symmetry_3
_geom_angle
_geom_angle_publ_flag
N1 C1 C2 . . 122.0(4) n
N1 C1 C11 . . 115.6(4) n
C2 C1 C11 . . 122.4(4) n
C3 C2 C1 . . 119.5(5) n
C3 C2 H2 . . 120.3 n
C1 C2 H2 . . 120.3 n
C2 C3 C4 . . 119.0(5) n
C2 C3 H3 . . 120.5 n
C4 C3 H3 . . 120.5 n
C3 C4 C5 . . 119.0(5) n
C3 C4 H4 . . 120.5 n
C5 C4 H4 . . 120.5 n
N1 C5 C4 . . 121.8(5) n
N1 C5 C6 . . 115.1(4) n
C4 C5 C6 . . 123.1(5) n
N2 C6 C7 . . 121.7(4) n
N2 C6 C5 . . 115.1(4) n
C7 C6 C5 . . 123.2(5) n
C8 C7 C6 . . 118.9(5) n
C8 C7 H5 . . 120.5 n
C6 C7 H5 . . 120.5 n
C7 C8 C9 . . 119.5(5) n
C7 C8 H8 . . 120.3 n
C9 C8 H8 . . 120.3 n
C8 C9 C10 . . 119.0(5) n
C8 C9 H7 . . 120.5 n
C10 C9 H7 . . 120.5 n
N2 C10 C9 . . 121.3(4) n
N2 C10 C12 . . 115.5(4) n
C9 C10 C12 . . 123.2(5) n
O2 C11 O1 . . 126.1(5) n
O2 C11 C1 . . 117.2(4) n
O1 C11 C1 . . 116.7(4) n
O3 C12 O4 . 8_565 124.5(5) n
O3 C12 C10 . . 117.2(4) n
O4 C12 C10 8_565 . 118.3(5) n
C1 N1 C5 . . 118.7(4) n
C1 N1 Cd1 . . 119.3(3) n
C5 N1 Cd1 . . 122.0(3) n
C6 N2 C10 . . 119.6(4) n
C6 N2 Cd1 . . 121.3(3) n
C10 N2 Cd1 . . 119.1(3) n
C11 O1 Cd1 . . 120.8(3) n
C12 O3 Cd1 . . 121.4(3) n
C12 O4 Cd1 8_665 . 154.9(3) n
H7A O7 H7B . . 106.1 n
H8A O8 H8B . . 104.4 n
O5 Cd1 O4 . . 164.37(12) y
O5 Cd1 O6 . . 82.08(12) y
O4 Cd1 O6 . . 85.52(13) y
O5 Cd1 N1 . . 91.00(13) y
O4 Cd1 N1 . . 94.87(13) y
O6 Cd1 N1 . . 149.28(13) y
O5 Cd1 O1 . . 80.18(12) y
O4 Cd1 O1 . . 88.70(13) y
O6 Cd1 O1 . . 81.88(12) y
N1 Cd1 O1 . . 67.44(13) y
O5 Cd1 N2 . . 102.44(13) y
O4 Cd1 N2 . . 93.18(13) y
O6 Cd1 N2 . . 144.24(13) y
N1 Cd1 N2 . . 66.47(14) y
O1 Cd1 N2 . . 133.86(12) y
O5 Cd1 O3 . . 98.34(13) y
O4 Cd1 O3 . . 88.24(13) y
O6 Cd1 O3 . . 77.80(12) y
N1 Cd1 O3 . . 132.91(13) y
O1 Cd1 O3 . . 159.62(12) y
N2 Cd1 O3 . . 66.44(12) y

loop_
_geom_bond_atom_site_label_1
_geom_bond_atom_site_label_2
_geom_bond_site_symmetry_2
_geom_bond_distance
_geom_bond_publ_flag
C1 N1 . 1.342(6) n
C1 C2 . 1.381(7) n
C1 C11 . 1.515(7) n
C2 C3 . 1.371(7) n
C2 H2 . 0.9500 n
C3 C4 . 1.386(7) n
C3 H3 . 0.9500 n
C4 C5 . 1.383(7) n
C4 H4 . 0.9500 n
C5 N1 . 1.351(6) n
C5 C6 . 1.492(7) n
C6 N2 . 1.340(6) n
C6 C7 . 1.400(7) n
C7 C8 . 1.373(7) n
C7 H5 . 0.9500 n
C8 C9 . 1.389(7) n
C8 H8 . 0.9500 n
C9 C10 . 1.390(7) n
C9 H7 . 0.9500 n
C10 N2 . 1.350(6) n
C10 C12 . 1.494(7) n
C11 O2 . 1.247(6) n
C11 O1 . 1.264(6) n
C12 O3 . 1.256(6) n
C12 O4 8_565 1.265(6) n
N1 Cd1 . 2.388(4) y
N2 Cd1 . 2.418(4) y
O1 Cd1 . 2.413(3) y
O3 Cd1 . 2.423(4) y
O4 C12 8_665 1.265(6) n
O4 Cd1 . 2.332(4) y
O5 Cd1 . 2.287(3) y
O6 Cd1 . 2.336(4) y
O7 H7A . 0.8490 n
O7 H7B . 0.8691 n
O8 H8A . 0.8762 n
O8 H8B . 0.8617 n

loop_
_geom_hbond_atom_site_label_D
_geom_hbond_atom_site_label_H
_geom_hbond_atom_site_label_A
_geom_hbond_site_symmetry_A
_geom_hbond_distance_DH
_geom_hbond_distance_HA
_geom_hbond_distance_DA
_geom_hbond_angle_DHA
O7 H7A O4 5_755 0.85 2.26 3.055(5) 156
O7 H7B O5 7_755 0.87 1.88 2.729(5) 167
O8 H8A O6 8_565 0.88 2.02 2.814(5) 150
O8 H8B O7 5_655 0.86 2.00 2.816(6) 158

loop_
_geom_torsion_atom_site_label_1
_geom_torsion_atom_site_label_2
_geom_torsion_atom_site_label_3
_geom_torsion_atom_site_label_4
_geom_torsion_site_symmetry_1
_geom_torsion_site_symmetry_4
_geom_torsion
N1 C1 C2 C3 . . 0.1(8)
C11 C1 C2 C3 . . -178.7(4)
C1 C2 C3 C4 . . -0.4(7)
C2 C3 C4 C5 . . -0.4(7)
C3 C4 C5 N1 . . 1.5(7)
C3 C4 C5 C6 . . -179.6(4)
N1 C5 C6 N2 . . -1.4(6)
C4 C5 C6 N2 . . 179.6(4)
N1 C5 C6 C7 . . 177.1(4)
C4 C5 C6 C7 . . -1.9(7)
N2 C6 C7 C8 . . -1.3(7)
C5 C6 C7 C8 . . -179.7(5)
C6 C7 C8 C9 . . 0.1(8)
C7 C8 C9 C10 . . 1.9(8)
C8 C9 C10 N2 . . -2.8(7)
C8 C9 C10 C12 . . 178.1(5)
N1 C1 C11 O2 . . 179.8(4)
C2 C1 C11 O2 . . -1.3(7)
N1 C1 C11 O1 . . 0.0(6)
C2 C1 C11 O1 . . 178.9(4)
N2 C10 C12 O3 . . -4.8(6)
C9 C10 C12 O3 . . 174.4(5)
N2 C10 C12 O4 . 8_565 172.5(4)
C9 C10 C12 O4 . 8_565 -8.3(7)
C2 C1 N1 C5 . . 0.9(7)
C11 C1 N1 C5 . . 179.9(4)
C2 C1 N1 Cd1 . . 177.9(4)
C11 C1 N1 Cd1 . . -3.2(5)
C4 C5 N1 C1 . . -1.7(7)
C6 C5 N1 C1 . . 179.3(4)
C4 C5 N1 Cd1 . . -178.6(3)
C6 C5 N1 Cd1 . . 2.4(5)
C7 C6 N2 C10 . . 0.4(7)
C5 C6 N2 C10 . . 178.9(4)
C7 C6 N2 Cd1 . . -178.7(4)
C5 C6 N2 Cd1 . . -0.2(5)
C9 C10 N2 C6 . . 1.6(7)
C12 C10 N2 C6 . . -179.2(4)
C9 C10 N2 Cd1 . . -179.2(4)
C12 C10 N2 Cd1 . . -0.1(5)
O2 C11 O1 Cd1 . . -176.6(4)
C1 C11 O1 Cd1 . . 3.3(5)
O4 C12 O3 Cd1 8_565 . -169.6(4)
C10 C12 O3 Cd1 . . 7.5(6)
C12 O4 Cd1 O5 8_665 . -122.0(8)
C12 O4 Cd1 O6 8_665 . -84.5(8)
C12 O4 Cd1 N1 8_665 . 126.3(8)
C12 O4 Cd1 O1 8_665 . -166.4(8)
C12 O4 Cd1 N2 8_665 . 59.7(8)
C12 O4 Cd1 O3 8_665 . -6.6(8)
C1 N1 Cd1 O5 . . -75.5(4)
C5 N1 Cd1 O5 . . 101.3(4)
C1 N1 Cd1 O4 . . 90.0(4)
C5 N1 Cd1 O4 . . -93.2(4)
C1 N1 Cd1 O6 . . 0.6(5)
C5 N1 Cd1 O6 . . 177.4(3)
C1 N1 Cd1 O1 . . 3.4(3)
C5 N1 Cd1 O1 . . -179.7(4)
C1 N1 Cd1 N2 . . -178.7(4)
C5 N1 Cd1 N2 . . -1.8(3)
C1 N1 Cd1 O3 . . -177.9(3)
C5 N1 Cd1 O3 . . -1.0(4)
C11 O1 Cd1 O5 . . 91.6(3)
C11 O1 Cd1 O4 . . -99.4(4)
C11 O1 Cd1 O6 . . 174.9(4)
C11 O1 Cd1 N1 . . -3.6(3)
C11 O1 Cd1 N2 . . -6.2(4)
C11 O1 Cd1 O3 . . 179.2(4)
C6 N2 Cd1 O5 . . -84.6(4)
C10 N2 Cd1 O5 . . 96.3(3)
C6 N2 Cd1 O4 . . 94.9(4)
C10 N2 Cd1 O4 . . -84.2(3)
C6 N2 Cd1 O6 . . -178.3(3)
C10 N2 Cd1 O6 . . 2.5(5)
C6 N2 Cd1 N1 . . 1.0(3)
C10 N2 Cd1 N1 . . -178.1(4)
C6 N2 Cd1 O1 . . 3.6(4)
C10 N2 Cd1 O1 . . -175.5(3)
C6 N2 Cd1 O3 . . -178.4(4)
C10 N2 Cd1 O3 . . 2.5(3)
C12 O3 Cd1 O5 . . -105.5(4)
C12 O3 Cd1 O4 . . 88.8(4)
C12 O3 Cd1 O6 . . 174.6(4)
C12 O3 Cd1 N1 . . -6.3(4)
C12 O3 Cd1 O1 . . 170.3(4)
C12 O3 Cd1 N2 . . -5.5(3)
